data_4001823
loop_
_publ_author_name
'Kennedy, Robert D.'
'Krungleviciute, Vaiva'
'Clingerman, Daniel J.'
'Mondloch, Joseph E.'
'Peng, Yang'
'Wilmer, Christopher E.'
'Sarjeant, Amy A.'
'Snurr, Randall Q.'
'Hupp, Joseph T.'
'Yildirim, Taner'
'Farha, Omar K.'
'Mirkin, Chad A.'

_publ_section_title
;
 Carborane-Based Metal--Organic Framework with High Methane and Hydrogen
 Storage Capacities
;
_journal_issue 17
_journal_name_full 'Chemistry of Materials'
_journal_page_first 3539
_journal_paper_doi 10.1021/cm4020942
_journal_volume 25
_journal_year 2013
_chemical_formula_moiety 'C9 H10 B5 Cu O5'
_chemical_formula_sum 'C9 H10 B5 Cu O5'
_chemical_formula_weight 315.76
_chemical_name_systematic
;
 ?
;
_space_group_crystal_system trigonal
_space_group_IT_number 166
_space_group_name_Hall '-R 3 2"'
_space_group_name_H-M_alt 'R -3 m'
_symmetry_space_group_name_Hall '-R 3 2"'
_symmetry_space_group_name_H-M 'R -3 m :H'
_atom_sites_solution_hydrogens mixed
_atom_sites_solution_primary dual
_audit_creation_date 2012-08-14
_audit_creation_method
;
  Olex2 1.2
  (compiled May  9 2012 12:37:22, GUI svn.r4230)
;
_cell_angle_alpha 90
_cell_angle_beta 90
_cell_angle_gamma 120
_cell_formula_units_Z 18
_cell_length_a 18.6953(7)
_cell_length_b 18.6953(7)
_cell_length_c 39.1379(17)
_cell_measurement_reflns_used 9993
_cell_measurement_temperature 100(2)
_cell_measurement_theta_max 61.61
_cell_measurement_theta_min 2.96
_cell_volume 11846.6(8)
_computing_cell_refinement 'SAINT V7.23A (Bruker, 2005)'
_computing_data_collection 'APEX2 V2.1-4 (Bruker, 2007)'
_computing_data_reduction 'Bruker SAINT'
_computing_molecular_graphics
;
O. V. Dolomanov, L. J. Bourhis, R. J. Gildea, J. A. K. Howard and H. Puschmann,
OLEX2: a complete structure solution, refinement and analysis program.
J. Appl. Cryst. (2009). 42, 339-341.
;
_computing_publication_material
;
O. V. Dolomanov, L. J. Bourhis, R. J. Gildea, J. A. K. Howard and H. Puschmann,
OLEX2: a complete structure solution, refinement and analysis program.
J. Appl. Cryst. (2009). 42, 339-341.
;
_computing_structure_refinement
;
XLMP, G.M. Sheldrick, Acta Cryst.
(2008). A64, 112-122
;
_computing_structure_solution
;
XM, G.M. Sheldrick, Acta Cryst.
(2008). A64, 112-122
;
_diffrn_ambient_temperature 100.02
_diffrn_detector_area_resol_mean 8
_diffrn_measured_fraction_theta_full 0.996
_diffrn_measured_fraction_theta_max 0.996
_diffrn_measurement_device_type 'Bruker Kappa APEX CCD area detector'
_diffrn_measurement_method '\w and \f scans'
_diffrn_radiation_monochromator 'MX optics'
_diffrn_radiation_type CuK\a
_diffrn_radiation_wavelength 1.54178
_diffrn_reflns_av_R_equivalents 0.0576
_diffrn_reflns_av_unetI/netI 0.0278
_diffrn_reflns_Laue_measured_fraction_full 0.996
_diffrn_reflns_Laue_measured_fraction_max 0.996
_diffrn_reflns_limit_h_max 21
_diffrn_reflns_limit_h_min -21
_diffrn_reflns_limit_k_max 19
_diffrn_reflns_limit_k_min -21
_diffrn_reflns_limit_l_max 33
_diffrn_reflns_limit_l_min -44
_diffrn_reflns_number 25045
_diffrn_reflns_point_group_measured_fraction_full 0.996
_diffrn_reflns_point_group_measured_fraction_max 0.996
_diffrn_reflns_theta_full 61.700
_diffrn_reflns_theta_max 61.72
_diffrn_reflns_theta_min 2.95
_diffrn_source microsource
_diffrn_standards_number 0
_exptl_absorpt_coefficient_mu 1.218
_exptl_absorpt_correction_T_max 0.6295
_exptl_absorpt_correction_T_min 0.4596
_exptl_absorpt_correction_type multi-scan
_exptl_absorpt_process_details
;
SADABS-2008/1 (Bruker,2008) was used for absorption correction.
wR2(int) was 0.1076 before and 0.0803 after correction.
The Ratio of minimum to maximum transmission is 0.7301.
The \l/2 correction factor is 0.0015.
;
_exptl_crystal_colour blue
_exptl_crystal_colour_primary blue
_exptl_crystal_density_diffrn 0.797
_exptl_crystal_description prism
_exptl_crystal_F_000 2844
_exptl_crystal_recrystallization_method 'crystallized from DMF/H2O'
_exptl_crystal_size_max 0.224
_exptl_crystal_size_mid 0.137
_exptl_crystal_size_min 0.09
_refine_diff_density_max 2.050
_refine_diff_density_min -0.588
_refine_diff_density_rms 0.137
_refine_ls_extinction_method none
_refine_ls_goodness_of_fit_ref 1.764
_refine_ls_hydrogen_treatment mixed
_refine_ls_matrix_type full
_refine_ls_number_parameters 104
_refine_ls_number_reflns 2274
_refine_ls_number_restraints 3
_refine_ls_restrained_S_all 1.763
_refine_ls_R_factor_all 0.1267
_refine_ls_R_factor_gt 0.1173
_refine_ls_shift/su_max 0.000
_refine_ls_shift/su_mean 0.000
_refine_ls_structure_factor_coef Fsqd
_refine_ls_weighting_details
;
 w=1/[\s^2^(Fo^2^)+(0.2000P)^2^]
 where P=(Fo^2^+2Fc^2^)/3
;
_refine_ls_weighting_scheme calc
_refine_ls_wR_factor_gt 0.3735
_refine_ls_wR_factor_ref 0.3904
_reflns_Friedel_coverage 0.000
_reflns_number_gt 1873
_reflns_number_total 2274
_reflns_threshold_expression 'I > 2\s(I)'
_cod_data_source_file cm4020942_si_002.cif
_cod_data_source_block NU-135
_cod_original_cell_volume 11846.6(10)
_cod_database_code 4001823
_diffrn_reflns_sigmai/neti 0.0271
_smtbx_masks_special_details
;
The solvent masking procedure as implemented in Olex2 was used to remove the
electronic contribution of solvent molecules from the refinement.  Only the
atoms used in the refinement model are reported in the formula here.


Total solvent accessible volume / cell = 7491.7 Ang^3^ [63.2%]
Total electron count / cell = 1685.2
;
_shelx_estimated_absorpt_t_max 0.898
_shelx_estimated_absorpt_t_min 0.772
_shelx_space_group_comment
;
The symmetry employed for this shelxl refinement is uniquely defined
by the following loop, which should always be used as a source of
symmetry information in preference to the above space-group names.
They are only intended as comments.
;
_shelxl_version_number 2012-4

loop_
_space_group_symop_operation_xyz
'x, y, z'
'-y, x-y, z'
'-x+y, -x, z'
'x-y, -y, -z'
'-x, -x+y, -z'
'y, x, -z'
'x+2/3, y+1/3, z+1/3'
'-y+2/3, x-y+1/3, z+1/3'
'-x+y+2/3, -x+1/3, z+1/3'
'x-y+2/3, -y+1/3, -z+1/3'
'-x+2/3, -x+y+1/3, -z+1/3'
'y+2/3, x+1/3, -z+1/3'
'x+1/3, y+2/3, z+2/3'
'-y+1/3, x-y+2/3, z+2/3'
'-x+y+1/3, -x+2/3, z+2/3'
'x-y+1/3, -y+2/3, -z+2/3'
'-x+1/3, -x+y+2/3, -z+2/3'
'y+1/3, x+2/3, -z+2/3'
'-x, -y, -z'
'y, -x+y, -z'
'x-y, x, -z'
'-x+y, y, z'
'x, x-y, z'
'-y, -x, z'
'-x+2/3, -y+1/3, -z+1/3'
'y+2/3, -x+y+1/3, -z+1/3'
'x-y+2/3, x+1/3, -z+1/3'
'-x+y+2/3, y+1/3, z+1/3'
'x+2/3, x-y+1/3, z+1/3'
'-y+2/3, -x+1/3, z+1/3'
'-x+1/3, -y+2/3, -z+2/3'
'y+1/3, -x+y+2/3, -z+2/3'
'x-y+1/3, x+2/3, -z+2/3'
'-x+y+1/3, y+2/3, z+2/3'
'x+1/3, x-y+2/3, z+2/3'
'-y+1/3, -x+2/3, z+2/3'

loop_
_atom_site_label
_atom_site_type_symbol
_atom_site_fract_x
_atom_site_fract_y
_atom_site_fract_z
_atom_site_U_iso_or_equiv
_atom_site_adp_type
_atom_site_occupancy
_atom_site_site_symmetry_order
_atom_site_calc_flag
_atom_site_refinement_flags
Cu1 Cu 0.85645(3) 0.14355(3) 0.13826(2) 0.0547(7) Uani 1 2 d SD
O1 O 0.9622(3) 0.1837(3) 0.16098(10) 0.0667(12) Uani 1 1 d D
O2 O 0.9237(3) 0.2234(3) 0.20897(10) 0.0689(13) Uani 1 1 d D
O3 O 0.8859(3) 0.1141(3) 0.08916(17) 0.099(2) Uani 1 2 d SD
H3A H 0.9106(12) 0.0894(12) 0.083(3) 0.148 Uiso 1 2 d SD
H3B H 0.871(3) 0.129(3) 0.071(2) 0.148 Uiso 1 2 d SD
C1 C 0.9735(4) 0.2123(4) 0.19099(14) 0.0634(16) Uani 1 1 d D
C2 C 1.0532(4) 0.2339(4) 0.20786(15) 0.0629(16) Uani 1 1 d D
C3 C 1.0684(4) 0.2616(4) 0.24118(15) 0.0632(16) Uani 1 1 d D
H3 H 1.0289 0.2708 0.2526 0.076 Uiso 1 1 calc RD
C4 C 1.1381(3) 0.2763(6) 0.2584(2) 0.066(2) Uani 1 2 d SD
C5 C 1.1094(3) 0.2188(6) 0.19121(18) 0.059(2) Uani 1 2 d SD
H5 H 1.0991 0.1983 0.1685 0.071 Uiso 1 2 calc SRD
C6 C 1.1521(3) 0.3043(7) 0.2955(2) 0.068(2) Uani 1 2 d SD
B1 B 1.2026(7) 0.4051(13) 0.3040(3) 0.131(8) Uani 1 2 d SD
H1 H 1.2270 0.4541 0.2838 0.157 Uiso 1 2 calc SRD
B2 B 1.2478(7) 0.3449(11) 0.3124(3) 0.126(5) Uani 1 1 d D
H2 H 1.3032 0.3531 0.2980 0.152 Uiso 1 1 calc RD
B3 B 1.1717(10) 0.2520(9) 0.3230(3) 0.125(5) Uani 1 1 d D
H3C H 1.1741 0.1952 0.3160 0.150 Uiso 1 1 calc RD

loop_
_atom_site_aniso_label
_atom_site_aniso_U_11
_atom_site_aniso_U_22
_atom_site_aniso_U_33
_atom_site_aniso_U_23
_atom_site_aniso_U_13
_atom_site_aniso_U_12
Cu1 0.0786(9) 0.0786(9) 0.0300(10) -0.00111(19) 0.00111(19) 0.0567(7)
O1 0.080(3) 0.099(3) 0.039(2) -0.0139(19) -0.0090(18) 0.057(2)
O2 0.076(2) 0.109(3) 0.045(2) -0.013(2) -0.0068(19) 0.064(2)
O3 0.130(5) 0.130(5) 0.058(4) -0.0204(19) 0.0204(19) 0.082(5)
C1 0.096(4) 0.092(4) 0.040(3) 0.003(3) 0.000(3) 0.076(4)
C2 0.084(4) 0.082(4) 0.041(3) -0.009(3) -0.004(3) 0.056(3)
C3 0.071(3) 0.092(4) 0.047(3) -0.010(3) -0.002(3) 0.056(3)
C4 0.068(3) 0.098(6) 0.043(5) -0.019(4) -0.010(2) 0.049(3)
C5 0.068(3) 0.088(5) 0.028(4) -0.001(4) -0.0003(18) 0.044(3)
C6 0.063(3) 0.109(7) 0.047(5) -0.026(5) -0.013(2) 0.055(3)
B1 0.208(19) 0.116(11) 0.038(7) -0.008(6) -0.004(3) 0.058(6)
B2 0.081(6) 0.232(15) 0.069(6) -0.056(8) -0.014(5) 0.081(8)
B3 0.216(14) 0.159(10) 0.059(5) -0.026(6) -0.035(7) 0.137(11)

loop_
_atom_type_symbol
_atom_type_description
_atom_type_scat_dispersion_real
_atom_type_scat_dispersion_imag
_atom_type_scat_source
C C 0.0181 0.0091 'International Tables Vol C Tables 4.2.6.8 and 6.1.1.4'
H H 0.0000 0.0000 'International Tables Vol C Tables 4.2.6.8 and 6.1.1.4'
B B 0.0090 0.0039 'International Tables Vol C Tables 4.2.6.8 and 6.1.1.4'
Cu Cu -1.9646 0.5888 'International Tables Vol C Tables 4.2.6.8 and 6.1.1.4'
O O 0.0492 0.0322 'International Tables Vol C Tables 4.2.6.8 and 6.1.1.4'

loop_
_geom_angle_atom_site_label_1
_geom_angle_atom_site_label_2
_geom_angle_atom_site_label_3
_geom_angle
_geom_angle_site_symmetry_1
_geom_angle_site_symmetry_3
O1 Cu1 Cu1 85.72(12) 24_665 25_655
O1 Cu1 Cu1 85.72(12) . 25_655
O1 Cu1 O1 89.1(3) . 24_665
O1 Cu1 O2 89.7(2) . 12_545
O1 Cu1 O2 167.78(16) 24_665 12_545
O1 Cu1 O2 89.7(2) 24_665 25_655
O1 Cu1 O2 167.78(16) . 25_655
O1 Cu1 O3 99.6(2) . .
O1 Cu1 O3 99.6(2) 24_665 .
O2 Cu1 Cu1 82.06(11) 12_545 25_655
O2 Cu1 Cu1 82.06(11) 25_655 25_655
O2 Cu1 O2 88.9(3) 25_655 12_545
O2 Cu1 O3 92.6(2) 12_545 .
O2 Cu1 O3 92.6(2) 25_655 .
O3 Cu1 Cu1 172.4(2) . 25_655
C1 O1 Cu1 120.8(4) . .
C1 O2 Cu1 124.0(4) . 25_655
Cu1 O3 H3A 134(9) . .
Cu1 O3 H3B 119(9) . .
H3A O3 H3B 106.7(18) . .
O1 C1 O2 127.2(6) . .
O1 C1 C2 117.4(5) . .
O2 C1 C2 115.3(5) . .
C3 C2 C1 120.8(5) . .
C3 C2 C5 119.2(6) . .
C5 C2 C1 119.7(5) . .
C2 C3 H3 118.7 . .
C4 C3 C2 122.5(6) . .
C4 C3 H3 118.7 . .
C3 C4 C3 117.1(8) . 22_755
C3 C4 C6 121.4(4) 22_755 .
C3 C4 C6 121.4(4) . .
C2 C5 C2 119.5(7) . 22_755
C2 C5 H5 120.3 22_755 .
C2 C5 H5 120.3 . .
C4 C6 B1 118.9(9) . .
C4 C6 B2 119.3(5) . 22_755
C4 C6 B2 119.3(5) . .
C4 C6 B3 118.8(7) . 22_755
C4 C6 B3 118.8(7) . .
B1 C6 B2 62.6(7) . .
B1 C6 B2 62.6(7) . 22_755
B2 C6 B2 113.0(10) . 22_755
B3 C6 B1 112.3(7) 22_755 .
B3 C6 B1 112.3(8) . .
B3 C6 B2 60.1(8) . .
B3 C6 B2 112.6(9) 22_755 .
B3 C6 B2 60.1(8) 22_755 22_755
B3 C6 B2 112.6(9) . 22_755
B3 C6 B3 63.9(11) . 22_755
C6 B1 H1 123.5 . .
C6 B1 B2 59.3(7) . .
C6 B1 B2 59.3(7) . 22_755
C6 B1 B3 105.1(11) . 16
C6 B1 B3 105.1(11) . 31_755
B2 B1 H1 121.9 22_755 .
B2 B1 H1 121.9 . .
B2 B1 B2 107.8(14) . 22_755
B2 B1 B3 105.9(9) . 31_755
B2 B1 B3 105.9(9) 22_755 16
B2 B1 B3 59.8(7) 22_755 31_755
B2 B1 B3 59.8(7) . 16
B3 B1 H1 123.7 31_755 .
B3 B1 H1 123.7 16 .
B3 B1 B3 57.5(9) 16 31_755
C6 B2 B1 58.0(8) . .
C6 B2 H2 124.3 . .
C6 B2 B3 105.0(8) . 16
B1 B2 H2 122.1 . .
B1 B2 B3 61.0(8) . 16
B2 B2 C6 107.2(10) 16 .
B2 B2 B1 107.9(7) 16 .
B2 B2 H2 121.1 16 .
B2 B2 B3 57.6(7) 16 16
B3 B2 C6 57.7(6) . .
B3 B2 B1 106.5(9) . .
B3 B2 B2 63.5(12) . 16
B3 B2 H2 123.0 16 .
B3 B2 H2 121.4 . .
B3 B2 B3 107.7(8) . 16
C6 B3 B1 106.4(8) . 31_755
C6 B3 B2 62.2(7) . .
C6 B3 B2 107.2(10) . 16
C6 B3 B3 58.1(6) . 22_755
C6 B3 H3C 122.5 . .
B1 B3 H3C 122.3 31_755 .
B2 B3 B1 107.5(10) . 31_755
B2 B3 B1 59.2(7) 16 31_755
B2 B3 B2 59.0(11) . 16
B2 B3 B3 109.6(6) . 22_755
B2 B3 H3C 120.7 . .
B2 B3 H3C 122.5 16 .
B3 B3 B1 61.3(4) 22_755 31_755
B3 B3 B2 108.4(5) 22_755 16
B3 B3 H3C 121.0 22_755 .

loop_
_geom_bond_atom_site_label_1
_geom_bond_atom_site_label_2
_geom_bond_distance
_geom_bond_site_symmetry_2
Cu1 Cu1 2.6808(18) 25_655
Cu1 O1 1.943(4) .
Cu1 O1 1.943(4) 24_665
Cu1 O2 1.964(4) 25_655
Cu1 O2 1.964(4) 12_545
Cu1 O3 2.145(6) .
O1 C1 1.264(7) .
O2 Cu1 1.964(4) 25_655
O2 C1 1.264(7) .
O3 H3A 0.839(10) .
O3 H3B 0.846(10) .
C1 C2 1.488(9) .
C2 C3 1.379(9) .
C2 C5 1.381(7) .
C3 H3 0.9500 .
C3 C4 1.368(8) .
C4 C3 1.368(8) 22_755
C4 C6 1.522(13) .
C5 C2 1.381(7) 22_755
C5 H5 0.9500 .
C6 B1 1.67(2) .
C6 B2 1.690(11) 22_755
C6 B2 1.690(11) .
C6 B3 1.615(15) 22_755
C6 B3 1.615(15) .
B1 H1 1.1200 .
B1 B2 1.745(19) .
B1 B2 1.745(19) 22_755
B1 B3 1.776(16) 16
B1 B3 1.776(15) 31_755
B2 B2 1.68(3) 16
B2 H2 1.1200 .
B2 B3 1.756(17) 16
B2 B3 1.66(2) .
B3 B1 1.776(15) 31_755
B3 B2 1.756(17) 16
B3 B3 1.71(3) 22_755
B3 H3C 1.1200 .

loop_
_geom_torsion_atom_site_label_1
_geom_torsion_atom_site_label_2
_geom_torsion_atom_site_label_3
_geom_torsion_atom_site_label_4
_geom_torsion
_geom_torsion_site_symmetry_1
_geom_torsion_site_symmetry_4
Cu1 O1 C1 O2 -4.5(10) . .
Cu1 O1 C1 C2 174.0(4) . .
Cu1 O2 C1 O1 4.9(10) 25_655 .
Cu1 O2 C1 C2 -173.5(4) 25_655 .
O1 C1 C2 C3 -176.8(6) . .
O1 C1 C2 C5 -3.0(10) . .
O2 C1 C2 C3 1.9(9) . .
O2 C1 C2 C5 175.7(7) . .
C1 C2 C3 C4 175.1(7) . .
C1 C2 C5 C2 -175.7(5) . 22_755
C2 C3 C4 C3 -0.6(14) . 22_755
C2 C3 C4 C6 -178.1(8) . .
C3 C2 C5 C2 -1.8(13) . 22_755
C3 C4 C6 B1 -91.3(9) . .
C3 C4 C6 B1 91.3(9) 22_755 .
C3 C4 C6 B2 -18.3(16) . 22_755
C3 C4 C6 B2 18.3(16) 22_755 .
C3 C4 C6 B2 -164.3(10) . .
C3 C4 C6 B2 164.3(10) 22_755 22_755
C3 C4 C6 B3 -125.8(10) 22_755 22_755
C3 C4 C6 B3 51.6(13) . 22_755
C3 C4 C6 B3 125.8(10) . .
C3 C4 C6 B3 -51.6(13) 22_755 .
C4 C6 B1 B2 -110.1(6) . .
C4 C6 B1 B2 110.1(6) . 22_755
C4 C6 B1 B3 150.1(5) . 31_755
C4 C6 B1 B3 -150.1(5) . 16
C4 C6 B2 B1 109.5(11) . .
C4 C6 B2 B2 -149.8(12) . 16
C4 C6 B2 B3 150.1(11) . 16
C4 C6 B2 B3 -108.3(10) . .
C4 C6 B3 B1 -149.3(9) . 31_755
C4 C6 B3 B2 109.2(7) . .
C4 C6 B3 B2 148.6(8) . 16
C4 C6 B3 B3 -110.0(8) . 22_755
C5 C2 C3 C4 1.2(12) . .
C6 B1 B2 B2 -99.5(13) . 16
C6 B1 B2 B3 -32.7(7) . .
C6 B1 B2 B3 -134.1(10) . 16
C6 B2 B3 B1 -99.7(8) . 31_755
C6 B2 B3 B2 -134.9(7) . 16
C6 B2 B3 B3 -34.7(5) . 22_755
B1 C6 B2 B2 100.7(12) . 16
B1 C6 B2 B3 40.6(10) . 16
B1 C6 B2 B3 142.2(8) . .
B1 C6 B3 B1 65.5(12) . 31_755
B1 C6 B3 B2 -36.0(7) . .
B1 C6 B3 B2 3.4(11) . 16
B1 C6 B3 B3 104.8(6) . 22_755
B1 B2 B3 C6 32.8(7) . .
B1 B2 B3 B1 -66.9(10) . 31_755
B1 B2 B3 B2 -102.1(8) . 16
B1 B2 B3 B3 -1.9(7) . 22_755
B2 C6 B1 B2 139.8(11) 22_755 .
B2 C6 B1 B2 -139.8(11) . 22_755
B2 C6 B1 B3 99.8(8) 22_755 16
B2 C6 B1 B3 -99.7(8) . 31_755
B2 C6 B1 B3 40.0(6) 22_755 31_755
B2 C6 B1 B3 -40.0(6) . 16
B2 C6 B2 B1 -38.5(12) 22_755 .
B2 C6 B2 B2 62(2) 22_755 16
B2 C6 B2 B3 103.7(12) 22_755 .
B2 C6 B2 B3 2.1(19) 22_755 16
B2 C6 B3 B1 101.5(10) . 31_755
B2 C6 B3 B1 -2.9(14) 22_755 31_755
B2 C6 B3 B2 -104.4(12) 22_755 .
B2 C6 B3 B2 -65.0(14) 22_755 16
B2 C6 B3 B2 39.4(8) . 16
B2 C6 B3 B3 140.8(6) . 22_755
B2 C6 B3 B3 36.4(7) 22_755 22_755
B2 B1 B2 C6 35.7(9) 22_755 .
B2 B1 B2 B2 -63.8(14) 22_755 16
B2 B1 B2 B3 -98.4(9) 22_755 16
B2 B1 B2 B3 3.0(12) 22_755 .
B2 B2 B3 C6 134.9(7) 16 .
B2 B2 B3 B1 35.2(6) 16 31_755
B2 B2 B3 B3 100.2(4) 16 22_755
B3 C6 B1 B2 104.7(9) 22_755 .
B3 C6 B1 B2 35.0(7) . .
B3 C6 B1 B2 -35.0(7) 22_755 22_755
B3 C6 B1 B2 -104.8(9) . 22_755
B3 C6 B1 B3 -5.0(7) . 16
B3 C6 B1 B3 -64.7(9) . 31_755
B3 C6 B1 B3 5.0(7) 22_755 31_755
B3 C6 B1 B3 64.7(9) 22_755 16
B3 C6 B2 B1 -142.2(8) . .
B3 C6 B2 B1 -104.3(10) 22_755 .
B3 C6 B2 B2 -3.6(17) 22_755 16
B3 C6 B2 B2 -41.5(11) . 16
B3 C6 B2 B3 -63.7(16) 22_755 16
B3 C6 B2 B3 37.9(9) 22_755 .
B3 C6 B2 B3 -101.6(10) . 16
B3 C6 B3 B1 -39.3(11) 22_755 31_755
B3 C6 B3 B2 -140.8(6) 22_755 .
B3 C6 B3 B2 -101.4(9) 22_755 16
B3 B1 B2 C6 98.4(12) 31_755 .
B3 B1 B2 C6 134.1(10) 16 .
B3 B1 B2 B2 -1.0(15) 31_755 16
B3 B1 B2 B2 34.6(10) 16 16
B3 B1 B2 B3 -35.7(8) 31_755 16
B3 B1 B2 B3 101.4(9) 16 .
B3 B1 B2 B3 65.7(12) 31_755 .
B3 B2 B3 C6 96.9(9) 16 .
B3 B2 B3 B1 -2.8(13) 16 31_755
B3 B2 B3 B2 -38.0(10) 16 16
B3 B2 B3 B3 62.2(9) 16 22_755

loop_
_smtbx_masks_void_nr
_smtbx_masks_void_average_x
_smtbx_masks_void_average_y
_smtbx_masks_void_average_z
_smtbx_masks_void_volume
_smtbx_masks_void_count_electrons
1 -0.002 -0.696 -0.543 7491.7 1685.2
